data_2007026
loop_
_publ_author_name
'Kani, Yoshiyuki'
'Ohba, Shigeru'
'Matsushima, Hideaki'
'Tokii, Tadashi'

_publ_section_title
;
 A Dimeric Copper(II) 4-Chlorophenoxyisobutyrate Adduct with Methanol
 and a Monomeric Copper(II) 4-Chlorophenoxyisobutyrate Adduct with
 Pyridine
;
_journal_issue 2
_journal_name_full 'Acta Crystallographica Section C'
_journal_page_first 193
_journal_page_last 195
_journal_paper_doi 10.1107/S0108270197012973
_journal_volume 54
_journal_year 1998
_chemical_formula_iupac '[Cu (C10 H10 Cl O3)2 (C5 H5 N)2]'
_chemical_formula_moiety 'C30 H30 Cl2 Cu N2 O6'
_chemical_formula_structural '(Cu (C10 H10 Cl O3)2) (C5 H5 N)2'
_chemical_formula_sum 'C30 H30 Cl2 Cu N2 O6'
_chemical_formula_weight 649.03
_chemical_name_systematic
;
trans-bis(pyridine)bis(4-chlorophenoxyisobutyrato-O,O')copper(II)
;
_space_group_IT_number 14
_symmetry_cell_setting monoclinic
_symmetry_space_group_name_Hall '-P 2yn'
_symmetry_space_group_name_H-M 'P 1 21/n 1'
_atom_type_scat_source IntTabIV
_cell_angle_alpha 90.00000
_cell_angle_beta 101.38(2)
_cell_angle_gamma 90.00000
_cell_formula_units_Z 2
_cell_length_a 6.728(2)
_cell_length_b 16.9580(10)
_cell_length_c 13.388(2)
_cell_measurement_reflns_used 25
_cell_measurement_temperature 299
_cell_measurement_theta_max 15
_cell_measurement_theta_min 10
_cell_volume 1497.5(5)
_computing_cell_refinement 'AFC/MSC Diffractometer Control System'
_computing_data_collection 'AFC/MSC Diffractometer Control System (Rigaku Corporation, 1993)'
_computing_data_reduction 'local programs'
_computing_molecular_graphics CRYSTAN-GM
_computing_publication_material CRYSTAN-GM
_computing_structure_refinement CRYSTAN-GM
_computing_structure_solution 'CRYSTAN-GM (Edwards et al., 1996)'
_diffrn_measurement_device_type 'Rigaku AFC-5'
_diffrn_measurement_method \q-2\q
_diffrn_radiation_type 'Mo K\a'
_diffrn_radiation_wavelength 0.71073
_diffrn_reflns_av_R_equivalents 0.020
_diffrn_reflns_limit_h_max 8
_diffrn_reflns_limit_h_min 0
_diffrn_reflns_limit_k_max 22
_diffrn_reflns_limit_k_min 0
_diffrn_reflns_limit_l_max 17
_diffrn_reflns_limit_l_min -17
_diffrn_reflns_number 3815
_diffrn_reflns_theta_max 27.5
_diffrn_standards_decay_% 0
_diffrn_standards_interval_count 100
_diffrn_standards_number 3
_exptl_absorpt_coefficient_mu 0.953
_exptl_absorpt_correction_T_max 0.678
_exptl_absorpt_correction_T_min 0.546
_exptl_absorpt_correction_type integration
_exptl_absorpt_process_details '(Coppens, Leiserowitz & Rabinovich, 1965)'
_exptl_crystal_colour purple
_exptl_crystal_density_diffrn 1.439
_exptl_crystal_density_method 'not measured'
_exptl_crystal_description prism
_exptl_crystal_F_000 670
_exptl_crystal_size_max 0.7
_exptl_crystal_size_mid 0.7
_exptl_crystal_size_min 0.5
_refine_diff_density_max 0.33
_refine_diff_density_min -0.66
_refine_ls_extinction_method None
_refine_ls_goodness_of_fit_obs 1.34
_refine_ls_hydrogen_treatment 'H atoms riding'
_refine_ls_number_parameters 187
_refine_ls_number_reflns 2674
_refine_ls_R_factor_obs .043
_refine_ls_shift/esd_max 0.002
_refine_ls_shift/esd_mean 0.0007
_refine_ls_structure_factor_coef F
_refine_ls_weighting_details 'w = 1/[\s^2^(F) + 0.000225F^2^]'
_refine_ls_weighting_scheme calc
_refine_ls_wR_factor_obs .048
_reflns_number_observed 2674
_reflns_number_total 3429
_reflns_threshold_expression '|F~o~| > 3\s(|F~o~|)'
_cod_data_source_file ln1037.cif
_cod_data_source_block II
_cod_depositor_comments
;
The following automatic conversions were performed:
'_symmetry_cell_setting' value 'Monoclinic' changed to 'monoclinic'
according to '/home/saulius/struct/CIF-dictionaries/cif_core.dic'
dictionary named 'cif_core.dic' version 2.4.1 from 2010-06-29.

Automatic conversion script
Id: cif_fix_enum 1527 2010-12-29 10:47:43Z saulius 

The following automatic conversions were performed:

'_atom_site_thermal_displace_type' tag value 'Uij' was replaced with
'Uani' value 21 time.

Automatic conversion script
Id: cif_fix_values 1646 2011-03-28 12:23:43Z adriana 

The following automatic conversions were performed:

'_symmetry_cell_setting' value 'Monoclinic' changed to 'monoclinic'
according to /home/saulius/struct/CIF-dictionaries/cif_core.dic
dictionary named 'cif_core.dic' version 2.4.1 from 2010-06-29.

Automatic conversion script
Id: cif_fix_values 1715 2011-07-08 13:25:40Z adriana 
;
_cod_original_sg_symbol_H-M 'P 21/n'
_cod_database_code 2007026

loop_
_symmetry_equiv_pos_as_xyz
+X,+Y,+Z
-X,-Y,-Z
-X+0.5,+Y+0.5,-Z+0.5
+X+0.5,-Y+0.5,+Z+0.5

loop_
_atom_site_aniso_label
_atom_site_aniso_U_11
_atom_site_aniso_U_22
_atom_site_aniso_U_33
_atom_site_aniso_U_12
_atom_site_aniso_U_13
_atom_site_aniso_U_23
Cu1 .0460(2) .0349(2) .03020(10) -.0015(2) .00940(10) -.0037(2)
Cl2 .0775(4) .0817(4) .0844(4) -.0090(3) .0261(3) .0199(3)
O3 .0519(7) .0399(7) .0281(6) .0031(6) .0049(5) -.0029(5)
O4 .0609(9) .0525(8) .0671(10) .0161(7) .0044(7) -.0191(7)
O5 .0487(7) .0410(7) .0465(7) .0026(6) .0120(6) -.0121(6)
N6 .0466(9) .0390(8) .0336(8) -.0020(7) .0099(7) -.0019(6)
C7 .0440(10) .0360(10) .0420(10) -.0010(10) .0130(10) -.0050(10)
C8 .0470(10) .0410(10) .0350(10) .0040(10) .0030(10) -.0020(10)
C9 .0650(10) .0590(10) .0400(10) .0050(10) .0160(10) -.0020(10)
C10 .0700(10) .0750(10) .0440(10) .0130(10) -.0050(10) .0040(10)
C11 .0410(10) .0440(10) .0360(10) .0030(10) .0000(10) -.0090(10)
C12 .0450(10) .0450(10) .0470(10) .0030(10) .0060(10) -.0050(10)
C13 .0460(10) .0580(10) .0470(10) .0090(10) .0050(10) -.0030(10)
C14 .0520(10) .0590(10) .0430(10) .0000(10) .0060(10) .0040(10)
C15 .0650(10) .0430(10) .0550(10) .0050(10) .0070(10) .0000(10)
C16 .0500(10) .0470(10) .0510(10) .0080(10) .0090(10) -.0090(10)
C17 .0600(10) .0440(10) .0500(10) .0030(10) .0200(10) -.0010(10)
C18 .0640(10) .0560(10) .0650(10) -.0040(10) .0320(10) .0040(10)
C19 .0630(10) .0490(10) .0560(10) -.0100(10) .0140(10) .0090(10)
C20 .0680(10) .0380(10) .0460(10) .0020(10) .0070(10) .0020(10)
C21 .0520(10) .0460(10) .0390(10) .0020(10) .0100(10) -.0020(10)

loop_
_atom_site_label
_atom_site_fract_x
_atom_site_fract_y
_atom_site_fract_z
_atom_site_U_iso_or_equiv
_atom_site_thermal_displace_type
_atom_site_occupancy
Cu1 1.00000 .00000 1.00000 .03860(10) Uani 1.000
Cl2 1.76610(10) .32232(4) 1.10120(5) .0807(3) Uani 1.000
O3 .9921(2) .05445(7) 1.12856(8) .0415(4) Uani 1.000
O4 1.2414(2) -.02998(8) 1.18070(10) .0645(5) Uani 1.000
O5 1.1781(2) .15009(7) 1.29009(9) .0483(4) Uani 1.000
N6 .8402(2) -.09010(8) 1.03890(10) .0411(5) Uani 1.000
C7 1.1340(3) .02570(10) 1.19590(10) .0421(6) Uani 1.000
C8 1.1652(3) .06560(10) 1.30190(10) .0423(6) Uani 1.000
C9 .9752(3) .05400(10) 1.34510(10) .0562(7) Uani 1.000
C10 1.3491(3) .03330(10) 1.3761(2) .0638(8) Uani 1.000
C11 1.3202(3) .18420(10) 1.24330(10) .0429(6) Uani 1.000
C12 1.4694(3) .14550(10) 1.20400(10) .0472(6) Uani 1.000
C13 1.6069(3) .18760(10) 1.16120(10) .0520(7) Uani 1.000
C14 1.5926(3) .26890(10) 1.15570(10) .0522(7) Uani 1.000
C15 1.4426(3) .30780(10) 1.1927(2) .0559(7) Uani 1.000
C16 1.3089(3) .26620(10) 1.2362(2) .0520(7) Uani 1.000
C17 .6815(3) -.07860(10) 1.08340(10) .0529(7) Uani 1.000
C18 .5714(3) -.13970(10) 1.1131(2) .0630(8) Uani 1.000
C19 .6281(3) -.21640(10) 1.0980(2) .0565(7) Uani 1.000
C20 .7901(3) -.22880(10) 1.05240(10) .0519(7) Uani 1.000
C21 .8922(3) -.16450(10) 1.02310(10) .0471(6) Uani 1.000
H9A .96663 -.00212 1.35303 .10 Uiso 1.000
H9B .85813 .07368 1.29903 .10 Uiso 1.000
H9C .98653 .08018 1.40954 .10 Uiso 1.000
H10A 1.34048 -.02277 1.38397 .10 Uiso 1.000
H10B 1.35808 .05803 1.44137 .10 Uiso 1.000
H10C 1.46888 .04563 1.35027 .10 Uiso 1.000
H12 1.47699 .08897 1.20638 .10 Uiso 1.000
H13 1.71163 .16063 1.13534 .10 Uiso 1.000
H15 1.43223 .36418 1.18801 .10 Uiso 1.000
H16 1.20495 .29374 1.26211 .10 Uiso 1.000
H17 .64240 -.02550 1.09502 .10 Uiso 1.000
H18 .45688 -.12915 1.14396 .10 Uiso 1.000
H19 .55482 -.25997 1.11866 .10 Uiso 1.000
H20 .83284 -.28145 1.04100 .10 Uiso 1.000
H21 1.00460 -.17382 .99024 .10 Uiso 1.000

loop_
_geom_angle_atom_site_label_1
_geom_angle_atom_site_label_2
_geom_angle_atom_site_label_3
_geom_angle
_geom_angle_publ_flag
O3 Cu1 N6 91.30(10) yes
O4 Cu1 N6 83.2(2) yes
O3 Cu1 O4 54.2(2) yes
Cu1 O3 C7 107.1(2) yes
C8 O5 C11 122.1(2) no
Cu1 N6 C17 121.6(2) no
Cu1 N6 C21 120.7(2) no
C17 N6 C21 117.7(2) no
O3 C7 O4 124.0(2) yes
O3 C7 C8 115.4(2) no
O4 C7 C8 120.6(2) no
O5 C8 C7 109.5(2) no
O5 C8 C9 104.1(2) no
O5 C8 C10 111.6(2) no
C7 C8 C9 108.7(2) no
C7 C8 C10 112.7(2) no
C9 C8 C10 109.9(2) no
O5 C11 C12 126.6(2) no
O5 C11 C16 114.8(2) no
C12 C11 C16 118.7(2) no
C11 C12 C13 120.4(2) no
C12 C13 C14 119.6(2) no
Cl2 C14 C13 119.6(2) no
Cl2 C14 C15 120.0(2) no
C13 C14 C15 120.4(2) no
C14 C15 C16 120.0(2) no
C11 C16 C15 120.9(2) no
N6 C17 C18 122.8(2) no
C17 C18 C19 119.1(2) no
C18 C19 C20 118.5(2) no
C19 C20 C21 119.3(2) no
N6 C21 C20 122.5(2) no
C8 C9 H9A 104.1 no
C8 C9 H9B 110.9 no
C8 C9 H9C 111.1 no
H9A C9 H9B 110.9 no
H9A C9 H9C 110.8 no
H9B C9 H9C 109.0 no
C8 C10 H10A 111.6 no
C8 C10 H10B 109.5 no
C8 C10 H10C 108.5 no
H10A C10 H10B 109.0 no
H10A C10 H10C 109.1 no
H10B C10 H10C 109.0 no
C11 C12 H12 119.9 no
C13 C12 H12 119.7 no
C12 C13 H13 120.2 no
C14 C13 H13 120.3 no
C14 C15 H15 120.1 no
C16 C15 H15 119.9 no
C11 C16 H16 119.6 no
C15 C16 H16 119.5 no
N6 C17 H17 118.6 no
C18 C17 H17 118.6 no
C17 C18 H18 120.5 no
C19 C18 H18 120.4 no
C18 C19 H19 120.7 no
C20 C19 H19 120.8 no
C19 C20 H20 120.3 no
C21 C20 H20 120.4 no
N6 C21 H21 118.8 no
C20 C21 H21 118.7 no

loop_
_geom_bond_atom_site_label_1
_geom_bond_atom_site_label_2
_geom_bond_site_symmetry_1
_geom_bond_site_symmetry_2
_geom_bond_distance
_geom_bond_publ_flag
Cu1 O3 . . 1.963(2) yes
Cu1 O4 . . 2.6830(10) yes
Cu1 N6 . . 1.996(2) yes
Cl2 C14 . . 1.747(3) yes
O3 C7 . . 1.273(3) yes
O4 C7 . . 1.230(3) yes
O5 C8 . . 1.446(3) yes
O5 C11 . . 1.370(3) yes
N6 C17 . . 1.336(3) no
N6 C21 . . 1.337(3) no
C7 C8 . . 1.549(3) no
C8 C9 . . 1.517(3) no
C8 C10 . . 1.527(3) no
C11 C12 . . 1.388(3) no
C11 C16 . . 1.395(3) no
C12 C13 . . 1.380(3) no
C13 C14 . . 1.383(3) no
C14 C15 . . 1.376(3) no
C15 C16 . . 1.361(3) no
C17 C18 . . 1.376(3) no
C18 C19 . . 1.382(3) no
C19 C20 . . 1.366(3) no
C20 C21 . . 1.385(3) no
C9 H9A . . .960 no
C9 H9B . . .960 no
C9 H9C . . .960 no
C10 H10A . . .960 no
C10 H10B . . .960 no
C10 H10C . . .960 no
C12 H12 . . .960 no
C13 H13 . . .960 no
C15 H15 . . .960 no
C16 H16 . . .960 no
C17 H17 . . .959 no
C18 H18 . . .960 no
C19 H19 . . .959 no
C20 H20 . . .960 no
C21 H21 . . .960 no
